data_4348882
loop_
_publ_author_name
'Melen, Rebecca L.'
'Less, Robert J.'
'Pask, Christopher M.'
'Rawson, Jeremy M.'

_publ_section_title
;
 Structural Studies of Perfluoroaryldiselenadiazolyl Radicals: Insights
 into Dithiadiazolyl Chemistry.
;
_journal_issue 22
_journal_name_full 'Inorganic chemistry'
_journal_page_first 11747
_journal_page_last 11759
_journal_paper_doi 10.1021/acs.inorgchem.6b01771
_journal_volume 55
_journal_year 2016
_chemical_formula_moiety 'C8 F7 N2 Se2'
_chemical_formula_sum 'C8 F7 N2 Se2'
_chemical_formula_weight 415.02
_space_group_IT_number 2
_space_group_name_Hall '-P 1'
_space_group_name_H-M_alt 'P -1'
_symmetry_cell_setting triclinic
_symmetry_space_group_name_H-M 'P -1'
_atom_sites_solution_hydrogens none
_atom_sites_solution_primary direct
_atom_sites_solution_secondary difmap
_audit_creation_method SHELXL-97
_cell_angle_alpha 62.321(3)
_cell_angle_beta 89.584(3)
_cell_angle_gamma 63.769(3)
_cell_formula_units_Z 4
_cell_length_a 10.5220(6)
_cell_length_b 11.0414(5)
_cell_length_c 11.8740(5)
_cell_measurement_reflns_used 10908
_cell_measurement_temperature 180(2)
_cell_measurement_theta_max 25.03
_cell_measurement_theta_min 1.00
_cell_volume 1061.22(11)
_computing_cell_refinement 'HKL Scalepack (Otwinowski & Minor 1997)'
_computing_data_collection 'Collect (Nonius B.V. 1998)'
_computing_data_reduction
;
 HKL Denzo and Scalepack (Otwinowski & Minor 1997)
;
_computing_publication_material 'SHELXL-97 (Sheldrick 1997)'
_computing_structure_refinement 'SHELXL-97 (Sheldrick 1997)'
_computing_structure_solution 'SIR-92 (Altomare et al. 1994)'
_diffrn_ambient_temperature 180(2)
_diffrn_measured_fraction_theta_full 0.987
_diffrn_measured_fraction_theta_max 0.987
_diffrn_measurement_device_type 'Nonius Kappa CCD'
_diffrn_measurement_method 'Thin slice \w and \f scans'
_diffrn_radiation_monochromator graphite
_diffrn_radiation_source 'fine-focus sealed tube'
_diffrn_radiation_type MoK\a
_diffrn_radiation_wavelength 0.71073
_diffrn_reflns_av_R_equivalents 0.0789
_diffrn_reflns_av_sigmaI/netI 0.0635
_diffrn_reflns_limit_h_max 12
_diffrn_reflns_limit_h_min -12
_diffrn_reflns_limit_k_max 13
_diffrn_reflns_limit_k_min -13
_diffrn_reflns_limit_l_max 14
_diffrn_reflns_limit_l_min -13
_diffrn_reflns_number 9795
_diffrn_reflns_theta_full 24.98
_diffrn_reflns_theta_max 24.98
_diffrn_reflns_theta_min 3.59
_diffrn_standards_number 0
_exptl_absorpt_coefficient_mu 7.053
_exptl_absorpt_correction_T_max 0.641
_exptl_absorpt_correction_T_min 0.292
_exptl_absorpt_correction_type multi-scan
_exptl_absorpt_process_details 'Sortav Blessing (1995)'
_exptl_crystal_density_diffrn 2.598
_exptl_crystal_density_method 'not measured'
_exptl_crystal_description block
_exptl_crystal_F_000 772
_exptl_crystal_size_max 0.23
_exptl_crystal_size_mid 0.10
_exptl_crystal_size_min 0.07
_refine_diff_density_max 1.201
_refine_diff_density_min -1.010
_refine_diff_density_rms 0.192
_refine_ls_extinction_method none
_refine_ls_goodness_of_fit_ref 1.067
_refine_ls_hydrogen_treatment none
_refine_ls_matrix_type full
_refine_ls_number_parameters 398
_refine_ls_number_reflns 3678
_refine_ls_number_restraints 96
_refine_ls_restrained_S_all 1.070
_refine_ls_R_factor_all 0.0640
_refine_ls_R_factor_gt 0.0506
_refine_ls_shift/su_max 0.011
_refine_ls_shift/su_mean 0.001
_refine_ls_structure_factor_coef Fsqd
_refine_ls_weighting_details 'w=1/[\s^2^(Fo^2^)+(0.0754P)^2^+2.6759P] where P=(Fo^2^+2Fc^2^)/3'
_refine_ls_weighting_scheme calc
_refine_ls_wR_factor_gt 0.1311
_refine_ls_wR_factor_ref 0.1421
_reflns_number_gt 2950
_reflns_number_total 3678
_reflns_threshold_expression >2sigma(I)
_cod_data_source_file ic6b01771_si_004.cif
_cod_data_source_block jr0138
_cod_original_cell_volume 1061.22(9)
_cod_original_sg_symbol_H-M P-1
_cod_database_code 4348882

loop_
_symmetry_equiv_pos_as_xyz
'x, y, z'
'-x, -y, -z'

loop_
_atom_site_label
_atom_site_type_symbol
_atom_site_fract_x
_atom_site_fract_y
_atom_site_fract_z
_atom_site_U_iso_or_equiv
_atom_site_adp_type
_atom_site_occupancy
_atom_site_symmetry_multiplicity
_atom_site_calc_flag
_atom_site_refinement_flags
_atom_site_disorder_assembly
_atom_site_disorder_group
Se11 Se 0.45222(7) 0.31524(8) 0.47830(6) 0.0350(2) Uani 1 1 d . . .
Se12 Se 0.23207(7) 0.31089(8) 0.48024(6) 0.0343(2) Uani 1 1 d . . .
N11 N 0.4641(6) 0.2957(6) 0.6387(5) 0.0317(12) Uani 1 1 d . . .
N12 N 0.2364(6) 0.2935(6) 0.6384(5) 0.0297(11) Uani 1 1 d . . .
C10 C 0.3532(7) 0.2863(7) 0.6889(6) 0.0295(13) Uani 1 1 d . . .
C11 C 0.3612(7) 0.2620(7) 0.8246(6) 0.0299(13) Uani 1 1 d . . .
C12 C 0.3245(7) 0.1573(7) 0.9190(6) 0.0351(14) Uani 1 1 d . . .
F12 F 0.2935(5) 0.0648(5) 0.8944(4) 0.0475(10) Uani 1 1 d . . .
C13 C 0.3247(8) 0.1359(8) 1.0422(6) 0.0394(16) Uani 1 1 d . . .
F13 F 0.2879(5) 0.0320(5) 1.1266(4) 0.0577(12) Uani 1 1 d . . .
C14 C 0.3619(8) 0.2211(8) 1.0803(6) 0.0386(15) Uani 1 1 d . A .
C15 C 0.4028(7) 0.3221(7) 0.9875(7) 0.0358(15) Uani 1 1 d . . .
F15 F 0.4427(5) 0.4066(5) 1.0168(4) 0.0560(11) Uani 1 1 d . . .
C16 C 0.4031(7) 0.3417(7) 0.8644(6) 0.0308(14) Uani 1 1 d . . .
F16 F 0.4388(4) 0.4479(4) 0.7803(4) 0.0414(9) Uani 1 1 d . . .
C17 C 0.3595(7) 0.2015(7) 1.2154(7) 0.053(2) Uani 1 1 d D . .
F17A F 0.4863(11) 0.136(2) 1.2895(15) 0.108(7) Uani 0.50 1 d PDU A 1
F17B F 0.2776(15) 0.3393(11) 1.2032(12) 0.069(4) Uani 0.50 1 d PDU A 1
F17C F 0.2950(17) 0.1205(18) 1.2797(17) 0.077(5) Uani 0.50 1 d PDU A 1
F17D F 0.384(3) 0.3010(16) 1.2293(12) 0.110(7) Uani 0.50 1 d PDU A 2
F17E F 0.4699(14) 0.0643(12) 1.2998(13) 0.074(4) Uani 0.50 1 d PDU A 2
F17F F 0.2442(15) 0.201(3) 1.251(2) 0.127(11) Uani 0.50 1 d PDU A 2
Se21 Se 0.26947(7) 0.69178(8) 0.31280(6) 0.0338(2) Uani 1 1 d . . .
Se22 Se 0.04884(7) 0.68836(8) 0.31583(6) 0.0357(2) Uani 1 1 d . . .
N22 N 0.0343(6) 0.7129(6) 0.4563(5) 0.0324(12) Uani 1 1 d . . .
N21 N 0.2615(6) 0.7142(6) 0.4540(5) 0.0311(12) Uani 1 1 d . . .
C20 C 0.1432(7) 0.7225(7) 0.4977(6) 0.0298(13) Uani 1 1 d . . .
C21 C 0.1348(7) 0.7452(7) 0.6142(6) 0.0291(13) Uani 1 1 d . . .
C22 C 0.0907(7) 0.6645(7) 0.7211(6) 0.0312(14) Uani 1 1 d . . .
F22 F 0.0517(4) 0.5626(4) 0.7239(4) 0.0398(9) Uani 1 1 d . . .
C23 C 0.0895(7) 0.6807(7) 0.8288(6) 0.0286(13) Uani 1 1 d . . .
F23 F 0.0473(5) 0.5959(5) 0.9282(4) 0.0473(10) Uani 1 1 d . . .
C24 C 0.1343(7) 0.7759(7) 0.8390(6) 0.0304(13) Uani 1 1 d . B .
C25 C 0.1780(7) 0.8575(7) 0.7323(7) 0.0333(14) Uani 1 1 d . . .
F25 F 0.2241(5) 0.9532(4) 0.7341(4) 0.0464(10) Uani 1 1 d . . .
C26 C 0.1752(7) 0.8469(7) 0.6218(6) 0.0313(14) Uani 1 1 d . . .
F26 F 0.2137(5) 0.9350(4) 0.5218(4) 0.0432(9) Uani 1 1 d . . .
C27 C 0.1373(6) 0.7874(7) 0.9608(6) 0.0406(16) Uani 1 1 d D . .
F27A F 0.0077(10) 0.843(2) 0.9804(14) 0.080(4) Uani 0.50 1 d PDU B 3
F27B F 0.196(2) 0.866(2) 0.9674(12) 0.077(4) Uani 0.50 1 d PDU B 3
F27C F 0.2130(17) 0.6452(10) 1.0686(8) 0.066(3) Uani 0.50 1 d PDU B 3
F27D F 0.0544(18) 0.9365(10) 0.9251(11) 0.082(4) Uani 0.50 1 d PDU B 4
F27E F 0.088(3) 0.711(2) 1.0490(13) 0.101(6) Uani 0.50 1 d PDU B 4
F27F F 0.2681(10) 0.750(2) 1.0093(15) 0.089(5) Uani 0.50 1 d PDU B 4

loop_
_atom_site_aniso_label
_atom_site_aniso_U_11
_atom_site_aniso_U_22
_atom_site_aniso_U_33
_atom_site_aniso_U_23
_atom_site_aniso_U_13
_atom_site_aniso_U_12
Se11 0.0305(4) 0.0619(4) 0.0341(4) -0.0333(3) 0.0164(3) -0.0300(3)
Se12 0.0339(4) 0.0589(4) 0.0338(4) -0.0324(3) 0.0154(3) -0.0321(3)
N11 0.029(3) 0.054(3) 0.031(3) -0.029(3) 0.013(2) -0.027(3)
N12 0.029(3) 0.051(3) 0.031(3) -0.027(2) 0.016(2) -0.030(2)
C10 0.030(3) 0.042(3) 0.031(3) -0.023(3) 0.016(3) -0.024(3)
C11 0.027(3) 0.044(3) 0.029(3) -0.023(3) 0.012(3) -0.020(3)
C12 0.038(4) 0.044(3) 0.036(4) -0.024(3) 0.009(3) -0.026(3)
F12 0.066(3) 0.055(2) 0.044(2) -0.0267(19) 0.014(2) -0.045(2)
C13 0.038(4) 0.045(4) 0.032(4) -0.016(3) 0.010(3) -0.023(3)
F13 0.076(3) 0.061(3) 0.038(2) -0.015(2) 0.022(2) -0.047(2)
C14 0.042(4) 0.047(4) 0.031(3) -0.026(3) 0.011(3) -0.020(3)
C15 0.036(4) 0.045(4) 0.040(4) -0.031(3) 0.008(3) -0.020(3)
F15 0.077(3) 0.079(3) 0.055(3) -0.050(2) 0.024(2) -0.055(3)
C16 0.032(3) 0.038(3) 0.034(3) -0.020(3) 0.017(3) -0.024(3)
F16 0.053(2) 0.057(2) 0.040(2) -0.0298(19) 0.0206(18) -0.042(2)
C17 0.069(6) 0.053(4) 0.036(4) -0.025(4) 0.013(4) -0.028(4)
F17A 0.045(7) 0.22(2) 0.065(10) -0.104(14) 0.007(6) -0.044(11)
F17B 0.084(8) 0.075(7) 0.045(7) -0.044(6) 0.022(6) -0.024(7)
F17C 0.112(14) 0.123(11) 0.065(9) -0.068(9) 0.066(11) -0.091(11)
F17D 0.24(2) 0.081(9) 0.038(7) -0.038(7) 0.033(12) -0.092(12)
F17E 0.083(10) 0.088(8) 0.034(6) -0.037(6) -0.003(6) -0.024(7)
F17F 0.041(7) 0.26(3) 0.097(14) -0.132(18) 0.036(8) -0.045(12)
Se21 0.0342(4) 0.0575(4) 0.0292(4) -0.0279(3) 0.0161(3) -0.0316(3)
Se22 0.0311(4) 0.0630(4) 0.0307(4) -0.0305(3) 0.0128(3) -0.0301(3)
N22 0.026(3) 0.051(3) 0.030(3) -0.025(3) 0.014(2) -0.023(2)
N21 0.032(3) 0.053(3) 0.031(3) -0.030(3) 0.017(2) -0.031(3)
C20 0.026(3) 0.044(3) 0.027(3) -0.018(3) 0.009(3) -0.022(3)
C21 0.028(3) 0.041(3) 0.031(3) -0.023(3) 0.012(3) -0.021(3)
C22 0.034(3) 0.042(3) 0.037(3) -0.026(3) 0.009(3) -0.027(3)
F22 0.048(2) 0.061(2) 0.042(2) -0.0334(19) 0.0190(18) -0.044(2)
C23 0.031(3) 0.042(3) 0.024(3) -0.018(3) 0.010(2) -0.025(3)
F23 0.069(3) 0.071(3) 0.036(2) -0.032(2) 0.030(2) -0.056(2)
C24 0.029(3) 0.038(3) 0.026(3) -0.019(3) 0.009(3) -0.015(3)
C25 0.037(4) 0.037(3) 0.043(4) -0.027(3) 0.012(3) -0.024(3)
F25 0.064(3) 0.054(2) 0.056(2) -0.039(2) 0.026(2) -0.045(2)
C26 0.026(3) 0.040(3) 0.036(3) -0.020(3) 0.015(3) -0.022(3)
F26 0.057(3) 0.055(2) 0.043(2) -0.0294(19) 0.028(2) -0.042(2)
C27 0.045(4) 0.055(4) 0.043(4) -0.034(4) 0.019(3) -0.032(4)
F27A 0.066(8) 0.135(11) 0.072(9) -0.082(9) 0.033(7) -0.045(9)
F27B 0.151(14) 0.118(10) 0.057(7) -0.065(8) 0.058(9) -0.117(11)
F27C 0.104(9) 0.064(6) 0.034(5) -0.031(5) 0.016(6) -0.040(7)
F27D 0.108(11) 0.070(7) 0.076(8) -0.062(7) 0.021(8) -0.024(8)
F27E 0.21(2) 0.138(13) 0.056(8) -0.071(9) 0.085(11) -0.143(14)
F27F 0.052(7) 0.150(13) 0.085(10) -0.091(11) 0.007(6) -0.033(9)

loop_
_atom_type_symbol
_atom_type_description
_atom_type_scat_dispersion_real
_atom_type_scat_dispersion_imag
_atom_type_scat_source
C C 0.0033 0.0016 'International Tables Vol C Tables 4.2.6.8 and 6.1.1.4'
F F 0.0171 0.0103 'International Tables Vol C Tables 4.2.6.8 and 6.1.1.4'
N N 0.0061 0.0033 'International Tables Vol C Tables 4.2.6.8 and 6.1.1.4'
Se Se -0.0929 2.2259 'International Tables Vol C Tables 4.2.6.8 and 6.1.1.4'

loop_
_geom_angle_atom_site_label_1
_geom_angle_atom_site_label_2
_geom_angle_atom_site_label_3
_geom_angle
N11 Se11 Se12 91.26(16)
N12 Se12 Se11 90.90(16)
C10 N11 Se11 113.2(4)
C10 N12 Se12 114.5(4)
N12 C10 N11 130.1(6)
N12 C10 C11 114.4(5)
N11 C10 C11 115.5(5)
C12 C11 C16 115.4(6)
C12 C11 C10 121.1(5)
C16 C11 C10 123.4(5)
F12 C12 C13 116.4(6)
F12 C12 C11 120.4(6)
C13 C12 C11 123.1(6)
F13 C13 C12 118.8(6)
F13 C13 C14 120.0(6)
C12 C13 C14 121.2(6)
C15 C14 C13 115.7(6)
C15 C14 C17 122.3(6)
C13 C14 C17 121.9(6)
F15 C15 C16 117.9(6)
F15 C15 C14 119.6(6)
C16 C15 C14 122.5(6)
F16 C16 C15 117.5(5)
F16 C16 C11 120.5(5)
C15 C16 C11 122.0(6)
F17A C17 F17F 127.5(14)
F17A C17 F17E 37.6(9)
F17F C17 F17E 106.5(11)
F17A C17 F17D 67.4(10)
F17F C17 F17D 111.4(11)
F17E C17 F17D 104.0(9)
F17A C17 F17B 109.0(10)
F17F C17 F17B 73.9(11)
F17E C17 F17B 139.1(9)
F17D C17 F17B 44.6(9)
F17A C17 F17C 107.6(11)
F17F C17 F17C 31.4(10)
F17E C17 F17C 77.4(11)
F17D C17 F17C 131.2(12)
F17B C17 F17C 103.6(9)
F17A C17 C14 114.3(9)
F17F C17 C14 113.3(11)
F17E C17 C14 107.5(8)
F17D C17 C14 113.4(8)
F17B C17 C14 109.5(7)
F17C C17 C14 112.2(10)
N21 Se21 Se22 90.85(16)
N22 Se22 Se21 91.04(17)
C20 N22 Se22 113.9(4)
C20 N21 Se21 114.0(4)
N22 C20 N21 130.2(6)
N22 C20 C21 115.8(5)
N21 C20 C21 114.0(5)
C22 C21 C26 116.0(5)
C22 C21 C20 122.4(5)
C26 C21 C20 121.5(5)
F22 C22 C23 117.4(5)
F22 C22 C21 120.5(5)
C23 C22 C21 122.0(5)
F23 C23 C22 117.7(5)
F23 C23 C24 120.0(5)
C22 C23 C24 122.2(6)
C23 C24 C25 116.1(5)
C23 C24 C27 121.3(5)
C25 C24 C27 122.6(5)
F25 C25 C26 117.4(6)
F25 C25 C24 120.0(6)
C26 C25 C24 122.6(6)
F26 C26 C25 118.3(5)
F26 C26 C21 120.8(6)
C25 C26 C21 121.0(6)
F27E C27 F27B 127.3(8)
F27E C27 F27A 53.3(9)
F27B C27 F27A 108.2(9)
F27E C27 F27F 111.1(10)
F27B C27 F27F 45.8(7)
F27A C27 F27F 138.3(8)
F27E C27 F27D 106.4(10)
F27B C27 F27D 59.8(8)
F27A C27 F27D 56.8(8)
F27F C27 F27D 105.2(9)
F27E C27 F27C 51.8(9)
F27B C27 F27C 104.3(9)
F27A C27 F27C 103.7(9)
F27F C27 F27C 65.0(9)
F27D C27 F27C 140.6(8)
F27E C27 C24 115.7(7)
F27B C27 C24 116.9(7)
F27A C27 C24 111.5(7)
F27F C27 C24 109.9(7)
F27D C27 C24 108.0(6)
F27C C27 C24 111.2(6)

loop_
_geom_bond_atom_site_label_1
_geom_bond_atom_site_label_2
_geom_bond_distance
Se11 N11 1.813(5)
Se11 Se12 2.3378(9)
Se12 N12 1.796(5)
N11 C10 1.328(8)
N12 C10 1.325(8)
C10 C11 1.502(8)
C11 C12 1.388(9)
C11 C16 1.388(9)
C12 F12 1.345(7)
C12 C13 1.369(10)
C13 F13 1.338(8)
C13 C14 1.402(10)
C14 C15 1.385(10)
C14 C17 1.518(9)
C15 F15 1.349(7)
C15 C16 1.375(9)
C16 F16 1.344(7)
C17 F17A 1.283(9)
C17 F17F 1.284(10)
C17 F17E 1.304(9)
C17 F17D 1.308(9)
C17 F17B 1.310(9)
C17 F17C 1.319(9)
Se21 N21 1.802(5)
Se21 Se22 2.3381(9)
Se22 N22 1.805(5)
N22 C20 1.315(8)
N21 C20 1.328(8)
C20 C21 1.512(8)
C21 C22 1.388(9)
C21 C26 1.403(9)
C22 F22 1.343(7)
C22 C23 1.371(9)
C23 F23 1.341(7)
C23 C24 1.378(9)
C24 C25 1.387(9)
C24 C27 1.512(8)
C25 F25 1.353(7)
C25 C26 1.372(9)
C26 F26 1.337(7)
C27 F27E 1.278(8)
C27 F27B 1.294(8)
C27 F27A 1.297(8)
C27 F27F 1.298(8)
C27 F27D 1.318(8)
C27 F27C 1.334(8)

loop_
_geom_torsion_atom_site_label_1
_geom_torsion_atom_site_label_2
_geom_torsion_atom_site_label_3
_geom_torsion_atom_site_label_4
_geom_torsion
N11 Se11 Se12 N12 0.6(2)
Se12 Se11 N11 C10 0.5(4)
Se11 Se12 N12 C10 -1.6(4)
Se12 N12 C10 N11 2.7(9)
Se12 N12 C10 C11 -176.5(4)
Se11 N11 C10 N12 -2.1(9)
Se11 N11 C10 C11 177.1(4)
N12 C10 C11 C12 41.5(8)
N11 C10 C11 C12 -137.8(6)
N12 C10 C11 C16 -137.7(6)
N11 C10 C11 C16 42.9(9)
C16 C11 C12 F12 -174.7(6)
C10 C11 C12 F12 6.0(10)
C16 C11 C12 C13 1.9(10)
C10 C11 C12 C13 -177.4(6)
F12 C12 C13 F13 -3.2(10)
C11 C12 C13 F13 -179.9(6)
F12 C12 C13 C14 177.2(6)
C11 C12 C13 C14 0.5(11)
F13 C13 C14 C15 178.0(6)
C12 C13 C14 C15 -2.3(10)
F13 C13 C14 C17 -1.0(10)
C12 C13 C14 C17 178.6(6)
C13 C14 C15 F15 -178.9(6)
C17 C14 C15 F15 0.2(10)
C13 C14 C15 C16 1.9(10)
C17 C14 C15 C16 -179.1(6)
F15 C15 C16 F16 -2.1(9)
C14 C15 C16 F16 177.2(6)
F15 C15 C16 C11 -178.8(6)
C14 C15 C16 C11 0.5(10)
C12 C11 C16 F16 -178.9(5)
C10 C11 C16 F16 0.4(9)
C12 C11 C16 C15 -2.4(9)
C10 C11 C16 C15 177.0(6)
C15 C14 C17 F17A -67.5(14)
C13 C14 C17 F17A 111.5(13)
C15 C14 C17 F17F 135.5(13)
C13 C14 C17 F17F -45.6(14)
C15 C14 C17 F17E -107.2(10)
C13 C14 C17 F17E 71.8(11)
C15 C14 C17 F17D 7.2(14)
C13 C14 C17 F17D -173.8(12)
C15 C14 C17 F17B 55.1(11)
C13 C14 C17 F17B -125.9(10)
C15 C14 C17 F17C 169.6(10)
C13 C14 C17 F17C -11.4(12)
N21 Se21 Se22 N22 0.6(2)
Se21 Se22 N22 C20 0.1(4)
Se22 Se21 N21 C20 -1.2(4)
Se22 N22 C20 N21 -1.3(9)
Se22 N22 C20 C21 179.3(4)
Se21 N21 C20 N22 1.9(9)
Se21 N21 C20 C21 -178.6(4)
N22 C20 C21 C22 41.8(9)
N21 C20 C21 C22 -137.7(6)
N22 C20 C21 C26 -139.9(6)
N21 C20 C21 C26 40.6(8)
C26 C21 C22 F22 -179.1(6)
C20 C21 C22 F22 -0.7(9)
C26 C21 C22 C23 -1.3(9)
C20 C21 C22 C23 177.1(6)
F22 C22 C23 F23 -1.1(9)
C21 C22 C23 F23 -178.9(6)
F22 C22 C23 C24 176.7(6)
C21 C22 C23 C24 -1.2(10)
F23 C23 C24 C25 179.1(6)
C22 C23 C24 C25 1.4(9)
F23 C23 C24 C27 0.0(9)
C22 C23 C24 C27 -177.7(6)
C23 C24 C25 F25 -179.8(6)
C27 C24 C25 F25 -0.7(9)
C23 C24 C25 C26 0.9(9)
C27 C24 C25 C26 180.0(6)
F25 C25 C26 F26 -2.0(9)
C24 C25 C26 F26 177.3(6)
F25 C25 C26 C21 177.2(6)
C24 C25 C26 C21 -3.4(10)
C22 C21 C26 F26 -177.3(6)
C20 C21 C26 F26 4.3(9)
C22 C21 C26 C25 3.5(9)
C20 C21 C26 C25 -174.9(6)
C23 C24 C27 F27E -3.7(15)
C25 C24 C27 F27E 177.3(13)
C23 C24 C27 F27B 172.7(11)
C25 C24 C27 F27B -6.4(13)
C23 C24 C27 F27A -62.1(12)
C25 C24 C27 F27A 118.8(12)
C23 C24 C27 F27F 123.1(11)
C25 C24 C27 F27F -56.0(12)
C23 C24 C27 F27D -122.7(11)
C25 C24 C27 F27D 58.3(11)
C23 C24 C27 F27C 53.1(10)
C25 C24 C27 F27C -126.0(10)
